data_7202377
loop_
_publ_author_name
'Mishra, Ashutosh Kumar'
'Purohit, Chandra Shekhar'
'Verma, Sandeep'

_publ_section_title
;
 Contrasting crystallographic signatures of Ag(i)- and
 Cu(ii)-N6,N6&#x2032;- bisadenine complexes: extended vs. foldback
 geometries
;
_journal_issue 10
_journal_name_full CrystEngComm
_journal_page_first 1296
_journal_paper_doi 10.1039/b811205n
_journal_volume 10
_journal_year 2008
_chemical_formula_moiety 'C19 H32 N11 O6 Ag1'
_chemical_formula_sum 'C19 H26 Ag N11 O6'
_chemical_formula_weight 612.38
_chemical_name_common 'Bisadenine silver complex'
_chemical_name_systematic
;
?
;
_space_group_IT_number 73
_symmetry_cell_setting orthorhombic
_symmetry_space_group_name_Hall '-I 2b 2c'
_symmetry_space_group_name_H-M 'I b c a'
_atom_sites_solution_hydrogens geom
_atom_sites_solution_primary direct
_atom_sites_solution_secondary difmap
_audit_creation_method SHELXL-97
_cell_angle_alpha 90.00
_cell_angle_beta 90.00
_cell_angle_gamma 90.00
_cell_formula_units_Z 8
_cell_length_a 8.7535(14)
_cell_length_b 13.673(2)
_cell_length_c 43.743(7)
_cell_measurement_temperature 293(2)
_cell_measurement_theta_max 23.4
_cell_measurement_theta_min 2.8
_cell_volume 5235.5(14)
_computing_cell_refinement 'SMART 5.628 (Bruker, 2003)'
_computing_data_collection 'SMART 5.628 (Bruker, 2003)'
_computing_data_reduction 'SAINT+ 6.45 (Bruker, 2003)'
_computing_molecular_graphics 'diamond 3.1d'
_computing_structure_refinement 'SHELXL-97 (Sheldrick, 1997)'
_computing_structure_solution Sir92
_diffrn_ambient_temperature 293(2)
_diffrn_measured_fraction_theta_full 0.996
_diffrn_measured_fraction_theta_max 0.996
_diffrn_measurement_device_type 'CCD area Detector'
_diffrn_measurement_method 'Phi-Omega scans'
_diffrn_radiation_monochromator graphite
_diffrn_radiation_source 'fine-focus sealed tube'
_diffrn_radiation_type MoK\a
_diffrn_radiation_wavelength 0.71073
_diffrn_reflns_av_R_equivalents 0.0583
_diffrn_reflns_av_sigmaI/netI 0.0440
_diffrn_reflns_limit_h_max 7
_diffrn_reflns_limit_h_min -9
_diffrn_reflns_limit_k_max 13
_diffrn_reflns_limit_k_min -15
_diffrn_reflns_limit_l_max 48
_diffrn_reflns_limit_l_min -48
_diffrn_reflns_number 10898
_diffrn_reflns_theta_full 23.35
_diffrn_reflns_theta_max 23.35
_diffrn_reflns_theta_min 2.79
_exptl_absorpt_coefficient_mu 0.826
_exptl_absorpt_correction_T_max 0.8522
_exptl_absorpt_correction_T_min 0.8522
_exptl_absorpt_correction_type psi-scan
_exptl_absorpt_process_details '(North et al., 1968)'
_exptl_crystal_colour colourless
_exptl_crystal_density_diffrn 1.554
_exptl_crystal_density_method 'not measured'
_exptl_crystal_description cubic
_exptl_crystal_F_000 2496
_exptl_crystal_size_max 0.20
_exptl_crystal_size_mid 0.20
_exptl_crystal_size_min 0.20
_refine_diff_density_max 1.769
_refine_diff_density_min -0.483
_refine_diff_density_rms 0.143
_refine_ls_extinction_method none
_refine_ls_goodness_of_fit_ref 1.046
_refine_ls_hydrogen_treatment constr
_refine_ls_matrix_type full
_refine_ls_number_parameters 173
_refine_ls_number_reflns 1903
_refine_ls_number_restraints 6
_refine_ls_restrained_S_all 2.261
_refine_ls_R_factor_all 0.0897
_refine_ls_R_factor_gt 0.0728
_refine_ls_shift/su_max 0.000
_refine_ls_shift/su_mean 0.000
_refine_ls_structure_factor_coef Fsqd
_refine_ls_weighting_details 'calc w=1/[\s^2^(Fo^2^)+(0.1659P)^2^+8.7741P] where P=(Fo^2^+2Fc^2^)/3'
_refine_ls_weighting_scheme calc
_refine_ls_wR_factor_gt 0.2114
_refine_ls_wR_factor_ref 0.2372
_reflns_number_gt 1422
_reflns_number_total 1903
_reflns_threshold_expression >2sigma(I)
_cod_data_source_file b811205n.txt
_cod_data_source_block Bisadenine_silver_complex
_cod_original_cell_volume 5235.4(15)
_cod_original_sg_symbol_H-M Ibca
_cod_database_code 7202377

loop_
_symmetry_equiv_pos_as_xyz
'x, y, z'
'-x, -y+1/2, z'
'x, -y, -z+1/2'
'-x+1/2, y, -z'
'x+1/2, y+1/2, z+1/2'
'-x+1/2, -y+1, z+1/2'
'x+1/2, -y+1/2, -z+1'
'-x+1, y+1/2, -z+1/2'
'-x, -y, -z'
'x, y-1/2, -z'
'-x, y, z-1/2'
'x-1/2, -y, z'
'-x+1/2, -y+1/2, -z+1/2'
'x+1/2, y, -z+1/2'
'-x+1/2, y+1/2, z'
'x, -y+1/2, z+1/2'

loop_
_atom_site_label
_atom_site_type_symbol
_atom_site_fract_x
_atom_site_fract_y
_atom_site_fract_z
_atom_site_U_iso_or_equiv
_atom_site_adp_type
_atom_site_occupancy
_atom_site_symmetry_multiplicity
_atom_site_calc_flag
_atom_site_refinement_flags
_atom_site_disorder_assembly
_atom_site_disorder_group
Ag1 Ag 0.5000 0.2500 0.14162(4) 0.0527(11) Uani 1 2 d S . .
N6 N 0.5222(11) 0.4479(11) 0.1958(2) 0.040(3) Uani 1 1 d . . .
H6 H 0.5235 0.3861 0.1922 0.048 Uiso 1 1 calc R . .
N3 N 0.2561(14) 0.6255(10) 0.1395(2) 0.044(3) Uani 1 1 d . . .
N1 N 0.4365(12) 0.6020(10) 0.1807(2) 0.045(3) Uani 1 1 d . . .
N7 N 0.3321(13) 0.3685(10) 0.1431(2) 0.041(3) Uani 1 1 d . . .
N9 N 0.1872(12) 0.4705(10) 0.1153(2) 0.041(3) Uani 1 1 d . . .
C14 C 0.5104(18) 0.5000 0.2500 0.039(5) Uani 1 2 d S . .
H14A H 0.4454 0.4434 0.2531 0.046 Uiso 0.50 1 calc PR . .
H14B H 0.4454 0.5566 0.2469 0.046 Uiso 0.50 1 calc PR . .
C10 C 0.0904(15) 0.5022(13) 0.0900(3) 0.050(4) Uani 1 1 d . . .
H10A H 0.0357 0.5609 0.0960 0.060 Uiso 1 1 calc R . .
H10B H 0.0157 0.4518 0.0856 0.060 Uiso 1 1 calc R . .
O4 O 0.5000 0.2500 0.0802(6) 0.088(7) Uani 1 2 d S . .
C6 C 0.4395(14) 0.5046(12) 0.1771(3) 0.039(3) Uani 1 1 d . . .
C4 C 0.2646(14) 0.5277(13) 0.1364(3) 0.040(3) Uani 1 1 d . . .
C13 C 0.6103(14) 0.4843(13) 0.2218(3) 0.049(4) Uani 1 1 d . . .
H13A H 0.6585 0.5456 0.2162 0.059 Uiso 1 1 calc R . .
H13B H 0.6904 0.4378 0.2266 0.059 Uiso 1 1 calc R . .
C2 C 0.3468(15) 0.6555(12) 0.1622(3) 0.046(4) Uani 1 1 d . . .
H2 H 0.3481 0.7226 0.1657 0.055 Uiso 1 1 calc R . .
C8 C 0.2321(15) 0.3778(12) 0.1203(3) 0.044(4) Uani 1 1 d . . .
H8 H 0.1967 0.3250 0.1089 0.053 Uiso 1 1 calc R . .
C5 C 0.3502(13) 0.4641(11) 0.1529(3) 0.039(4) Uani 1 1 d . . .
C11 C 0.1832(19) 0.5227(16) 0.0618(3) 0.077(6) Uani 1 1 d . . .
H11A H 0.2515 0.4681 0.0580 0.092 Uiso 1 1 calc R . .
H11B H 0.2453 0.5805 0.0652 0.092 Uiso 1 1 calc R . .
O6 O 0.5000 0.2500 0.2154(6) 0.16(2) Uani 1 2 d S . .
C12 C 0.083(2) 0.539(2) 0.0340(4) 0.128(12) Uani 1 1 d . . .
H12A H 0.0403 0.4773 0.0277 0.191 Uiso 1 1 calc R . .
H12B H 0.1436 0.5654 0.0177 0.191 Uiso 1 1 calc R . .
H12C H 0.0025 0.5833 0.0391 0.191 Uiso 1 1 calc R . .
O5 O 0.5000 0.2500 0.2745(5) 0.35(5) Uani 1 2 d S . .
O1 O 0.0000 0.2500 0.0735(5) 0.116(10) Uani 1 2 d SRD . .
N2 N 0.0934 0.2603 0.0493(5) 0.099(15) Uani 0.50 1 d PRD . .
O3 O 0.2638 0.2760 0.0395(5) 0.24(4) Uani 0.50 1 d PRD . .
O2 O 0.0000 0.2500 0.0256(5) 0.26(3) Uani 1 2 d SRD . .

loop_
_atom_site_aniso_label
_atom_site_aniso_U_11
_atom_site_aniso_U_22
_atom_site_aniso_U_33
_atom_site_aniso_U_23
_atom_site_aniso_U_13
_atom_site_aniso_U_12
Ag1 0.0346(15) 0.0753(18) 0.0482(15) 0.000 0.000 0.0146(7)
N6 0.024(6) 0.068(9) 0.029(6) 0.000(6) 0.000(5) 0.004(5)
N3 0.024(6) 0.072(9) 0.035(6) 0.000(6) 0.001(5) -0.002(6)
N1 0.021(6) 0.083(11) 0.030(6) 0.007(6) 0.001(5) -0.004(6)
N7 0.022(6) 0.070(9) 0.030(6) -0.003(5) 0.002(4) 0.005(6)
N9 0.018(6) 0.073(9) 0.033(6) 0.003(6) 0.002(5) 0.002(6)
C14 0.015(10) 0.070(15) 0.031(10) -0.002(10) 0.000 0.000
C10 0.024(7) 0.091(12) 0.035(7) 0.000(7) -0.002(6) 0.003(7)
O4 0.10(2) 0.069(15) 0.090(16) 0.000 0.000 -0.011(9)
C6 0.017(7) 0.065(11) 0.034(7) 0.001(7) 0.008(6) 0.000(6)
C4 0.012(7) 0.072(11) 0.035(7) 0.002(7) 0.004(5) 0.001(6)
C13 0.020(7) 0.100(12) 0.027(7) 0.002(7) -0.002(5) 0.002(7)
C2 0.029(8) 0.071(11) 0.038(8) 0.002(7) 0.010(6) -0.005(7)
C8 0.020(7) 0.077(11) 0.037(7) -0.009(8) 0.001(6) 0.002(7)
C5 0.014(6) 0.075(11) 0.029(7) 0.000(7) 0.004(5) 0.003(6)
C11 0.036(9) 0.156(19) 0.038(8) 0.013(10) 0.004(7) 0.001(10)
O6 0.38(7) 0.045(14) 0.058(14) 0.000 0.000 -0.001(15)
C12 0.049(12) 0.29(4) 0.044(10) 0.044(15) -0.004(9) -0.013(17)
O5 0.88(16) 0.10(3) 0.068(19) 0.000 0.000 0.20(4)
O1 0.13(3) 0.12(2) 0.09(2) 0.000 0.000 -0.015(14)
N2 0.13(4) 0.09(3) 0.07(2) -0.037(19) -0.05(3) 0.04(2)
O3 0.20(5) 0.14(3) 0.37(9) 0.12(4) -0.24(6) -0.08(3)
O2 0.33(9) 0.29(8) 0.17(5) 0.000 0.000 -0.07(4)

loop_
_atom_type_symbol
_atom_type_description
_atom_type_scat_dispersion_real
_atom_type_scat_dispersion_imag
_atom_type_scat_source
C C 0.0033 0.0016 'International Tables Vol C Tables 4.2.6.8 and 6.1.1.4'
H H 0.0000 0.0000 'International Tables Vol C Tables 4.2.6.8 and 6.1.1.4'
N N 0.0061 0.0033 'International Tables Vol C Tables 4.2.6.8 and 6.1.1.4'
O O 0.0106 0.0060 'International Tables Vol C Tables 4.2.6.8 and 6.1.1.4'
Ag Ag -0.8971 1.1015 'International Tables Vol C Tables 4.2.6.8 and 6.1.1.4'

loop_
_geom_angle_atom_site_label_1
_geom_angle_atom_site_label_2
_geom_angle_atom_site_label_3
_geom_angle
_geom_angle_site_symmetry_1
_geom_angle_site_symmetry_3
_geom_angle_publ_flag
N7 Ag1 N7 176.7(5) . 2_655 ?
C6 N6 C13 124.3(14) . . ?
C6 N6 H6 117.9 . . ?
C13 N6 H6 117.9 . . ?
C2 N3 C4 110.4(13) . . ?
C6 N1 C2 118.8(13) . . ?
C8 N7 C5 102.6(12) . . ?
C8 N7 Ag1 119.3(10) . . ?
C5 N7 Ag1 129.1(9) . . ?
C8 N9 C4 106.3(11) . . ?
C8 N9 C10 125.0(13) . . ?
C4 N9 C10 128.3(14) . . ?
C13 C14 C13 110.2(13) . 3_565 ?
C13 C14 H14A 109.6 . . ?
C13 C14 H14A 109.6 3_565 . ?
C13 C14 H14B 109.6 . . ?
C13 C14 H14B 109.6 3_565 . ?
H14A C14 H14B 108.1 . . ?
N9 C10 C11 111.3(11) . . ?
N9 C10 H10A 109.4 . . ?
C11 C10 H10A 109.4 . . ?
N9 C10 H10B 109.4 . . ?
C11 C10 H10B 109.4 . . ?
H10A C10 H10B 108.0 . . ?
N6 C6 N1 121.0(13) . . ?
N6 C6 C5 121.6(15) . . ?
N1 C6 C5 117.4(13) . . ?
N3 C4 C5 127.7(13) . . ?
N3 C4 N9 126.9(12) . . ?
C5 C4 N9 105.3(14) . . ?
N6 C13 C14 112.0(10) . . ?
N6 C13 H13A 109.2 . . ?
C14 C13 H13A 109.2 . . ?
N6 C13 H13B 109.2 . . ?
C14 C13 H13B 109.2 . . ?
H13A C13 H13B 107.9 . . ?
N3 C2 N1 128.9(15) . . ?
N3 C2 H2 115.6 . . ?
N1 C2 H2 115.6 . . ?
N7 C8 N9 113.8(13) . . ?
N7 C8 H8 123.1 . . ?
N9 C8 H8 123.1 . . ?
C4 C5 N7 112.0(12) . . ?
C4 C5 C6 116.7(15) . . ?
N7 C5 C6 131.2(13) . . ?
C10 C11 C12 111.9(13) . . ?
C10 C11 H11A 109.2 . . ?
C12 C11 H11A 109.2 . . ?
C10 C11 H11B 109.2 . . ?
C12 C11 H11B 109.2 . . ?
H11A C11 H11B 107.9 . . ?
C11 C12 H12A 109.5 . . ?
C11 C12 H12B 109.5 . . ?
H12A C12 H12B 109.5 . . ?
C11 C12 H12C 109.5 . . ?
H12A C12 H12C 109.5 . . ?
H12B C12 H12C 109.5 . . ?
N2 O1 N2 76.1 2 . ?
O2 N2 O1 103.3 . . ?
O2 N2 O3 112.7 . . ?
O1 N2 O3 144.0 . . ?
O2 N2 N2 51.4 . 2 ?
O1 N2 N2 51.9 . 2 ?
O3 N2 N2 164.0 . 2 ?
N2 O2 N2 77.3 . 2 ?

loop_
_geom_bond_atom_site_label_1
_geom_bond_atom_site_label_2
_geom_bond_distance
_geom_bond_site_symmetry_2
_geom_bond_publ_flag
Ag1 N7 2.189(12) . ?
Ag1 N7 2.189(12) 2_655 ?
N6 C6 1.338(19) . ?
N6 C13 1.461(17) . ?
N6 H6 0.8600 . ?
N3 C2 1.335(18) . ?
N3 C4 1.35(2) . ?
N1 C6 1.341(19) . ?
N1 C2 1.344(18) . ?
N7 C8 1.334(17) . ?
N7 C5 1.386(19) . ?
N9 C8 1.345(18) . ?
N9 C4 1.387(19) . ?
N9 C10 1.457(17) . ?
C14 C13 1.528(15) . ?
C14 C13 1.528(15) 3_565 ?
C14 H14A 0.9700 . ?
C14 H14B 0.9700 . ?
C10 C11 1.504(19) . ?
C10 H10A 0.9700 . ?
C10 H10B 0.9700 . ?
C6 C5 1.427(19) . ?
C4 C5 1.36(2) . ?
C13 H13A 0.9700 . ?
C13 H13B 0.9700 . ?
C2 H2 0.9300 . ?
C8 H8 0.9300 . ?
C11 C12 1.51(2) . ?
C11 H11A 0.9700 . ?
C11 H11B 0.9700 . ?
C12 H12A 0.9600 . ?
C12 H12B 0.9600 . ?
C12 H12C 0.9600 . ?
O1 N2 1.3449 2 ?
O1 N2 1.3449 . ?
N2 O2 1.3281 . ?
N2 O3 1.5677 . ?
N2 N2 1.6587 2 ?
O2 N2 1.3281 2 ?

loop_
_geom_torsion_atom_site_label_1
_geom_torsion_atom_site_label_2
_geom_torsion_atom_site_label_3
_geom_torsion_atom_site_label_4
_geom_torsion
_geom_torsion_site_symmetry_1
_geom_torsion_site_symmetry_2
_geom_torsion_site_symmetry_3
_geom_torsion_site_symmetry_4
_geom_torsion_publ_flag
N7 Ag1 N7 C8 -151.1(10) 2_655 . . . ?
N7 Ag1 N7 C5 67.9(10) 2_655 . . . ?
C8 N9 C10 C11 -85.7(19) . . . . ?
C4 N9 C10 C11 86.3(18) . . . . ?
C13 N6 C6 N1 2.2(19) . . . . ?
C13 N6 C6 C5 -177.1(11) . . . . ?
C2 N1 C6 N6 -177.2(11) . . . . ?
C2 N1 C6 C5 2.1(17) . . . . ?
C2 N3 C4 C5 -0.1(19) . . . . ?
C2 N3 C4 N9 -179.9(12) . . . . ?
C8 N9 C4 N3 179.2(13) . . . . ?
C10 N9 C4 N3 6(2) . . . . ?
C8 N9 C4 C5 -0.7(14) . . . . ?
C10 N9 C4 C5 -173.8(11) . . . . ?
C6 N6 C13 C14 81.8(16) . . . . ?
C13 C14 C13 N6 167.5(16) 3_565 . . . ?
C4 N3 C2 N1 -0.6(19) . . . . ?
C6 N1 C2 N3 0(2) . . . . ?
C5 N7 C8 N9 -0.1(14) . . . . ?
Ag1 N7 C8 N9 -150.1(9) . . . . ?
C4 N9 C8 N7 0.5(15) . . . . ?
C10 N9 C8 N7 173.9(11) . . . . ?
N3 C4 C5 N7 -179.2(13) . . . . ?
N9 C4 C5 N7 0.7(14) . . . . ?
N3 C4 C5 C6 2(2) . . . . ?
N9 C4 C5 C6 -178.5(10) . . . . ?
C8 N7 C5 C4 -0.4(14) . . . . ?
Ag1 N7 C5 C4 145.5(9) . . . . ?
C8 N7 C5 C6 178.6(13) . . . . ?
Ag1 N7 C5 C6 -35.5(18) . . . . ?
N6 C6 C5 C4 176.7(11) . . . . ?
N1 C6 C5 C4 -2.6(17) . . . . ?
N6 C6 C5 N7 -2(2) . . . . ?
N1 C6 C5 N7 178.4(12) . . . . ?
N9 C10 C11 C12 170.1(19) . . . . ?
N2 O1 N2 O2 0.0 2 . . . ?
N2 O1 N2 O3 -177.4 2 . . . ?
O1 N2 O2 N2 0.0 . . . 2 ?
O3 N2 O2 N2 178.3 . . . 2 ?
